data_2240011
loop_
_publ_author_name
'Carroccia, Murilo C.'
'Pesci, Rafaela B. P.'
'da Maia, Pedro Ivo'
'Deflon, Victor M.'

_publ_section_title
;
 Crystal structure of
 di-\m-methanolato-bis[<i>N</i>'-(1-benzoylprop-1-en-2-yl)thiophene-2-carbohydrazidato-\k^3^<i>O</i>,<i>N</i>',<i>O</i>']oxidovanadium(V)]
;
_journal_coeditor_code WM5059
_journal_issue 10
_journal_name_full 'Acta Crystallographica Section E'
_journal_page_first m353
_journal_page_last m354
_journal_paper_doi 10.1107/S1600536814020327
_journal_volume 70
_journal_year 2014
_chemical_formula_iupac '[V2 (C15 H12 N2 O2 S)2 (C H3 O)2 O2]'
_chemical_formula_moiety 'C32 H30 N4 O8 S2 V2'
_chemical_formula_sum 'C32 H30 N4 O8 S2 V2'
_chemical_formula_weight 764.60
_chemical_melting_point 451
_chemical_name_common {(VOLaOME)2}
_chemical_name_systematic
Di-\m-methanolato-\k^4^<i>O</i>:<i>O</i>-bis[<i>N</i>'-(1-benzoylprop-1-en-2-yl)thiophene-2-carbohydrazidato-\k^3^<i>O</i>,<i>N</i>',<i>O</i>']oxidovanadium(V)]
_space_group_IT_number 14
_symmetry_cell_setting monoclinic
_symmetry_space_group_name_Hall '-P 2yn'
_symmetry_space_group_name_H-M 'P 1 21/n 1'
_atom_sites_solution_hydrogens geom
_atom_sites_solution_primary direct
_atom_sites_solution_secondary difmap
_cell_angle_alpha 90.00
_cell_angle_beta 119.8840(10)
_cell_angle_gamma 90.00
_cell_formula_units_Z 2
_cell_length_a 10.9900(2)
_cell_length_b 15.9297(3)
_cell_length_c 11.0178(3)
_cell_measurement_reflns_used 9900
_cell_measurement_temperature 296(2)
_cell_measurement_theta_max 25.39
_cell_measurement_theta_min 2.49
_cell_volume 1672.39(7)
_computing_cell_refinement 'SAINT (Bruker, 2008)'
_computing_data_collection 'APEX2 (Bruker, 2008)'
_computing_data_reduction 'SAINT (Bruker, 2008)'
_computing_molecular_graphics 'ORTEP-3 for Windows (Farrugia, 2012) and PLATON (Spek, 2009)'
_computing_publication_material 'WinGX (Farrugia, 2012)'
_computing_structure_refinement 'SHELXL97 (Sheldrick, 2008)'
_computing_structure_solution 'SHELXS97 (Sheldrick, 2008)'
_diffrn_ambient_temperature 296(2)
_diffrn_measured_fraction_theta_full 1.000
_diffrn_measured_fraction_theta_max 1.000
_diffrn_measurement_device_type 'Bruker APEXII CCD'
_diffrn_measurement_method '\f and \w scans'
_diffrn_radiation_monochromator graphite
_diffrn_radiation_source 'fine-focus sealed tube'
_diffrn_radiation_type MoK\a
_diffrn_radiation_wavelength 0.71073
_diffrn_reflns_av_R_equivalents 0.0202
_diffrn_reflns_av_sigmaI/netI 0.0135
_diffrn_reflns_limit_h_max 13
_diffrn_reflns_limit_h_min -13
_diffrn_reflns_limit_k_max 19
_diffrn_reflns_limit_k_min -19
_diffrn_reflns_limit_l_max 13
_diffrn_reflns_limit_l_min -10
_diffrn_reflns_number 20108
_diffrn_reflns_theta_full 25.39
_diffrn_reflns_theta_max 25.39
_diffrn_reflns_theta_min 2.14
_diffrn_standards_number 0
_exptl_absorpt_coefficient_mu 0.740
_exptl_absorpt_correction_T_max 0.9297
_exptl_absorpt_correction_T_min 0.8601
_exptl_absorpt_correction_type multi-scan
_exptl_absorpt_process_details '(<i>SADABS</i>; Bruker, 2008)'
_exptl_crystal_colour brown
_exptl_crystal_density_diffrn 1.518
_exptl_crystal_density_method 'not measured'
_exptl_crystal_description prism
_exptl_crystal_F_000 784
_exptl_crystal_size_max 0.21
_exptl_crystal_size_mid 0.21
_exptl_crystal_size_min 0.10
_refine_diff_density_max 0.269
_refine_diff_density_min -0.237
_refine_ls_extinction_method none
_refine_ls_goodness_of_fit_ref 1.041
_refine_ls_hydrogen_treatment constr
_refine_ls_matrix_type full
_refine_ls_number_parameters 219
_refine_ls_number_reflns 3067
_refine_ls_number_restraints 0
_refine_ls_restrained_S_all 1.041
_refine_ls_R_factor_all 0.0335
_refine_ls_R_factor_gt 0.0288
_refine_ls_shift/su_max 0.001
_refine_ls_shift/su_mean 0.000
_refine_ls_structure_factor_coef Fsqd
_refine_ls_weighting_details 'calc w=1/[\s^2^(Fo^2^)+(0.0427P)^2^+0.7671P] where P=(Fo^2^+2Fc^2^)/3'
_refine_ls_weighting_scheme calc
_refine_ls_wR_factor_gt 0.0796
_refine_ls_wR_factor_ref 0.0832
_reflns_number_gt 2718
_reflns_number_total 3067
_reflns_threshold_expression I>2sigma(I)
_cod_data_source_file wm5059sup1.cf
_cod_data_source_block I
_cod_original_cell_volume 1672.39(6)
_cod_original_sg_symbol_H-M 'P 21/n'
_cod_database_code 2240011
_cod_database_fobs_code 2240011

loop_
_symmetry_equiv_pos_as_xyz
'x, y, z'
'-x+1/2, y+1/2, -z+1/2'
'-x, -y, -z'
'x-1/2, -y-1/2, z-1/2'

loop_
_atom_site_type_symbol
_atom_site_label
_atom_site_fract_x
_atom_site_fract_y
_atom_site_fract_z
_atom_site_U_iso_or_equiv
_atom_site_adp_type
_atom_site_calc_flag
_atom_site_refinement_flags
_atom_site_occupancy
_atom_site_symmetry_multiplicity
V V -0.01766(3) 0.95609(2) 0.63227(3) 0.03545(12) Uani d . 1 1
S S1 -0.33170(6) 1.19868(4) 0.71561(6) 0.05580(17) Uani d . 1 1
O O2 0.17270(14) 0.93610(9) 0.73088(13) 0.0449(3) Uani d . 1 1
O O3 -0.06694(12) 0.93265(8) 0.45226(12) 0.0362(3) Uani d . 1 1
O O4 -0.07281(16) 0.87680(9) 0.67733(15) 0.0525(4) Uani d . 1 1
N N2 0.02549(16) 1.03306(10) 0.80379(16) 0.0382(4) Uani d . 1 1
N N1 -0.08298(17) 1.08675(10) 0.78577(17) 0.0426(4) Uani d . 1 1
C C9 0.26550(19) 0.93078(12) 0.86578(19) 0.0387(4) Uani d . 1 1
C C8 0.2507(2) 0.97723(14) 0.9611(2) 0.0463(5) Uani d . 1 1
H H7 0.3208 0.9727 1.0544 0.056 Uiso calc R 1 1
C C6 0.1366(2) 1.03221(13) 0.9298(2) 0.0417(4) Uani d . 1 1
C C7 0.1447(2) 1.08777(15) 1.0428(2) 0.0539(5) Uani d . 1 1
H H2 0.2270 1.0740 1.1299 0.081 Uiso calc R 1 1
H H3 0.0628 1.0797 1.0515 0.081 Uiso calc R 1 1
H H1 0.1496 1.1453 1.0198 0.081 Uiso calc R 1 1
C C5 -0.1873(2) 1.07576(12) 0.6604(2) 0.0389(4) Uani d . 1 1
O O1 -0.18078(14) 1.02693(9) 0.56828(14) 0.0436(3) Uani d . 1 1
C C4 -0.3193(2) 1.11904(12) 0.6175(2) 0.0404(4) Uani d . 1 1
C C1 -0.5054(3) 1.21073(16) 0.6013(3) 0.0607(6) Uani d . 1 1
H H6 -0.5611 1.2508 0.6118 0.073 Uiso calc R 1 1
C C2 -0.5541(2) 1.15642(17) 0.4942(3) 0.0603(6) Uani d . 1 1
H H4 -0.6476 1.1540 0.4238 0.072 Uiso calc R 1 1
C C3 -0.4478(2) 1.10288(14) 0.4995(2) 0.0473(5) Uani d . 1 1
H H5 -0.4625 1.0625 0.4326 0.057 Uiso calc R 1 1
C C10 0.38325(19) 0.87296(12) 0.89970(19) 0.0380(4) Uani d . 1 1
C C15 0.4093(2) 0.84603(14) 0.7951(2) 0.0473(5) Uani d . 1 1
H H12 0.3543 0.8661 0.7043 0.057 Uiso calc R 1 1
C C14 0.5155(2) 0.79008(16) 0.8240(2) 0.0586(6) Uani d . 1 1
H H11 0.5325 0.7730 0.7532 0.070 Uiso calc R 1 1
C C13 0.5968(2) 0.75917(15) 0.9579(2) 0.0552(6) Uani d . 1 1
H H10 0.6685 0.7212 0.9773 0.066 Uiso calc R 1 1
C C12 0.5717(2) 0.78462(14) 1.0622(2) 0.0506(5) Uani d . 1 1
H H9 0.6258 0.7630 1.1520 0.061 Uiso calc R 1 1
C C11 0.4678(2) 0.84163(13) 1.03576(19) 0.0453(5) Uani d . 1 1
H H8 0.4534 0.8595 1.1079 0.054 Uiso calc R 1 1
C C16 -0.1838(2) 0.88198(14) 0.3600(2) 0.0493(5) Uani d . 1 1
H H15 -0.1841 0.8314 0.4072 0.074 Uiso calc R 1 1
H H13 -0.1768 0.8680 0.2789 0.074 Uiso calc R 1 1
H H14 -0.2692 0.9124 0.3317 0.074 Uiso calc R 1 1

loop_
_atom_site_aniso_label
_atom_site_aniso_U_11
_atom_site_aniso_U_22
_atom_site_aniso_U_33
_atom_site_aniso_U_12
_atom_site_aniso_U_13
_atom_site_aniso_U_23
V 0.03501(19) 0.0397(2) 0.03146(18) 0.00311(13) 0.01640(14) -0.00117(12)
S1 0.0529(3) 0.0550(3) 0.0687(4) 0.0045(3) 0.0372(3) -0.0054(3)
O2 0.0387(7) 0.0601(9) 0.0324(7) 0.0123(6) 0.0151(6) 0.0024(6)
O3 0.0319(7) 0.0404(7) 0.0327(6) -0.0024(5) 0.0133(5) -0.0056(5)
O4 0.0642(10) 0.0465(8) 0.0544(8) -0.0015(7) 0.0355(8) 0.0020(7)
N2 0.0374(9) 0.0420(9) 0.0391(8) 0.0022(7) 0.0220(7) -0.0014(7)
N1 0.0407(9) 0.0434(9) 0.0484(9) 0.0061(7) 0.0258(8) -0.0007(7)
C9 0.0328(10) 0.0459(11) 0.0339(9) 0.0006(8) 0.0141(8) 0.0041(8)
C8 0.0390(11) 0.0566(12) 0.0359(10) 0.0057(9) 0.0131(8) -0.0022(9)
C6 0.0444(11) 0.0468(11) 0.0368(10) -0.0043(9) 0.0224(9) -0.0040(8)
C7 0.0558(13) 0.0607(14) 0.0454(11) -0.0017(11) 0.0256(10) -0.0133(10)
C5 0.0395(10) 0.0371(10) 0.0486(11) 0.0018(8) 0.0285(9) 0.0045(8)
O1 0.0362(7) 0.0522(8) 0.0435(7) 0.0058(6) 0.0207(6) -0.0018(6)
C4 0.0411(11) 0.0397(10) 0.0504(11) 0.0018(8) 0.0304(9) 0.0054(8)
C1 0.0559(14) 0.0571(14) 0.0868(17) 0.0149(11) 0.0489(14) 0.0092(13)
C2 0.0365(11) 0.0722(16) 0.0692(15) 0.0081(11) 0.0242(11) 0.0161(13)
C3 0.0426(11) 0.0502(12) 0.0530(11) 0.0017(9) 0.0268(10) 0.0031(10)
C10 0.0314(9) 0.0420(10) 0.0370(9) -0.0013(8) 0.0144(8) 0.0006(8)
C15 0.0434(11) 0.0582(13) 0.0381(10) 0.0049(10) 0.0186(9) 0.0035(9)
C14 0.0568(14) 0.0690(15) 0.0573(13) 0.0109(12) 0.0341(11) -0.0018(11)
C13 0.0409(12) 0.0560(13) 0.0616(13) 0.0113(10) 0.0202(10) 0.0004(11)
C12 0.0414(11) 0.0503(12) 0.0429(11) 0.0047(9) 0.0079(9) 0.0019(9)
C11 0.0433(11) 0.0535(12) 0.0335(9) 0.0052(9) 0.0150(8) 0.0005(8)
C16 0.0420(11) 0.0522(12) 0.0445(11) -0.0140(9) 0.0145(9) -0.0093(9)

loop_
_atom_type_symbol
_atom_type_description
_atom_type_scat_dispersion_real
_atom_type_scat_dispersion_imag
_atom_type_scat_source
C C 0.0033 0.0016 'International Tables Vol C Tables 4.2.6.8 and 6.1.1.4'
H H 0.0000 0.0000 'International Tables Vol C Tables 4.2.6.8 and 6.1.1.4'
N N 0.0061 0.0033 'International Tables Vol C Tables 4.2.6.8 and 6.1.1.4'
O O 0.0106 0.0060 'International Tables Vol C Tables 4.2.6.8 and 6.1.1.4'
S S 0.1246 0.1234 'International Tables Vol C Tables 4.2.6.8 and 6.1.1.4'
V V 0.3005 0.5294 'International Tables Vol C Tables 4.2.6.8 and 6.1.1.4'

loop_
_geom_angle_atom_site_label_1
_geom_angle_atom_site_label_2
_geom_angle_atom_site_label_3
_geom_angle_site_symmetry_3
_geom_angle
O4 V O3 . 103.06(7)
O4 V O2 . 100.18(7)
O3 V O2 . 103.99(6)
O4 V O1 . 98.62(7)
O3 V O1 . 90.23(6)
O2 V O1 . 153.09(7)
O4 V N2 . 97.68(7)
O3 V N2 . 156.10(6)
O2 V N2 . 83.64(6)
O1 V N2 . 74.89(6)
O4 V O3 3_576 174.44(6)
O3 V O3 3_576 71.92(6)
O2 V O3 3_576 79.07(6)
O1 V O3 3_576 83.98(5)
N2 V O3 3_576 87.73(5)
C1 S1 C4 . 91.68(11)
C9 O2 V . 133.45(13)
C16 O3 V . 124.60(12)
C16 O3 V 3_576 121.85(11)
V O3 V 3_576 108.08(6)
C6 N2 N1 . 115.69(16)
C6 N2 V . 128.24(13)
N1 N2 V . 115.79(12)
C5 N1 N2 . 107.93(15)
O2 C9 C8 . 120.78(18)
O2 C9 C10 . 114.37(16)
C8 C9 C10 . 124.84(17)
C9 C8 C6 . 125.28(18)
C9 C8 H7 . 117.4
C6 C8 H7 . 117.4
N2 C6 C8 . 120.30(17)
N2 C6 C7 . 120.84(19)
C8 C6 C7 . 118.85(18)
C6 C7 H2 . 109.5
C6 C7 H3 . 109.5
H2 C7 H3 . 109.5
C6 C7 H1 . 109.5
H2 C7 H1 . 109.5
H3 C7 H1 . 109.5
N1 C5 O1 . 123.12(17)
N1 C5 C4 . 119.43(17)
O1 C5 C4 . 117.45(17)
C5 O1 V . 117.66(12)
C3 C4 C5 . 126.90(19)
C3 C4 S1 . 111.43(15)
C5 C4 S1 . 121.67(15)
C2 C1 S1 . 112.87(18)
C2 C1 H6 . 123.6
S1 C1 H6 . 123.6
C1 C2 C3 . 113.0(2)
C1 C2 H4 . 123.5
C3 C2 H4 . 123.5
C4 C3 C2 . 111.0(2)
C4 C3 H5 . 124.5
C2 C3 H5 . 124.5
C15 C10 C11 . 118.46(18)
C15 C10 C9 . 120.02(17)
C11 C10 C9 . 121.48(17)
C14 C15 C10 . 120.71(19)
C14 C15 H12 . 119.6
C10 C15 H12 . 119.6
C15 C14 C13 . 120.2(2)
C15 C14 H11 . 119.9
C13 C14 H11 . 119.9
C12 C13 C14 . 119.8(2)
C12 C13 H10 . 120.1
C14 C13 H10 . 120.1
C13 C12 C11 . 120.78(19)
C13 C12 H9 . 119.6
C11 C12 H9 . 119.6
C12 C11 C10 . 120.02(19)
C12 C11 H8 . 120.0
C10 C11 H8 . 120.0
O3 C16 H15 . 109.5
O3 C16 H13 . 109.5
H15 C16 H13 . 109.5
O3 C16 H14 . 109.5
H15 C16 H14 . 109.5
H13 C16 H14 . 109.5

loop_
_geom_bond_atom_site_label_1
_geom_bond_atom_site_label_2
_geom_bond_site_symmetry_2
_geom_bond_distance
V O4 . 1.5839(15)
V O3 . 1.8155(12)
V O2 . 1.8421(13)
V O1 . 1.9300(13)
V N2 . 2.0992(16)
V O3 3_576 2.3950(13)
S1 C1 . 1.695(3)
S1 C4 . 1.715(2)
O2 C9 . 1.321(2)
O3 C16 . 1.426(2)
O3 V 3_576 2.3950(13)
N2 C6 . 1.315(3)
N2 N1 . 1.399(2)
N1 C5 . 1.295(3)
C9 C8 . 1.359(3)
C9 C10 . 1.477(3)
C8 C6 . 1.424(3)
C8 H7 . 0.9300
C6 C7 . 1.494(3)
C7 H2 . 0.9600
C7 H3 . 0.9600
C7 H1 . 0.9600
C5 O1 . 1.308(2)
C5 C4 . 1.456(3)
C4 C3 . 1.386(3)
C1 C2 . 1.341(4)
C1 H6 . 0.9300
C2 C3 . 1.425(3)
C2 H4 . 0.9300
C3 H5 . 0.9300
C10 C15 . 1.387(3)
C10 C11 . 1.404(3)
C15 C14 . 1.373(3)
C15 H12 . 0.9300
C14 C13 . 1.380(3)
C14 H11 . 0.9300
C13 C12 . 1.370(3)
C13 H10 . 0.9300
C12 C11 . 1.372(3)
C12 H9 . 0.9300
C11 H8 . 0.9300
C16 H15 . 0.9600
C16 H13 . 0.9600
C16 H14 . 0.9600

loop_
_geom_torsion_atom_site_label_1
_geom_torsion_atom_site_label_2
_geom_torsion_atom_site_label_3
_geom_torsion_atom_site_label_4
_geom_torsion_site_symmetry_1
_geom_torsion_site_symmetry_4
_geom_torsion
O4 V O2 C9 . . -63.04(19)
O3 V O2 C9 . . -169.38(18)
O1 V O2 C9 . . 70.6(2)
N2 V O2 C9 . . 33.66(18)
O3 V O2 C9 3_576 . 122.57(19)
O4 V O3 C16 . . 28.39(16)
O2 V O3 C16 . . 132.56(15)
O1 V O3 C16 . . -70.51(15)
N2 V O3 C16 . . -121.15(18)
O3 V O3 C16 3_576 . -154.11(17)
O4 V O3 V . 3_576 -177.50(7)
O2 V O3 V . 3_576 -73.33(7)
O1 V O3 V . 3_576 83.59(6)
N2 V O3 V . 3_576 32.96(16)
O3 V O3 V 3_576 3_576 0.0
O4 V N2 C6 . . 80.91(18)
O3 V N2 C6 . . -128.97(18)
O2 V N2 C6 . . -18.55(17)
O1 V N2 C6 . . 177.82(18)
O3 V N2 C6 3_576 . -97.81(17)
O4 V N2 N1 . . -92.68(13)
O3 V N2 N1 . . 57.4(2)
O2 V N2 N1 . . 167.86(13)
O1 V N2 N1 . . 4.23(12)
O3 V N2 N1 3_576 . 88.60(12)
C6 N2 N1 C5 . . -175.49(17)
V N2 N1 C5 . . -1.07(19)
V O2 C9 C8 . . -32.1(3)
V O2 C9 C10 . . 149.16(14)
O2 C9 C8 C6 . . 2.4(3)
C10 C9 C8 C6 . . -179.02(19)
N1 N2 C6 C8 . . 177.40(17)
V N2 C6 C8 . . 3.8(3)
N1 N2 C6 C7 . . -1.8(3)
V N2 C6 C7 . . -175.38(15)
C9 C8 C6 N2 . . 9.1(3)
C9 C8 C6 C7 . . -171.7(2)
N2 N1 C5 O1 . . -5.0(2)
N2 N1 C5 C4 . . 174.88(16)
N1 C5 O1 V . . 9.3(2)
C4 C5 O1 V . . -170.54(12)
O4 V O1 C5 . . 88.96(14)
O3 V O1 C5 . . -167.79(13)
O2 V O1 C5 . . -45.0(2)
N2 V O1 C5 . . -6.73(13)
O3 V O1 C5 3_576 . -96.00(13)
N1 C5 C4 C3 . . -166.79(19)
O1 C5 C4 C3 . . 13.1(3)
N1 C5 C4 S1 . . 12.3(3)
O1 C5 C4 S1 . . -167.85(14)
C1 S1 C4 C3 . . -0.08(16)
C1 S1 C4 C5 . . -179.28(17)
C4 S1 C1 C2 . . 1.0(2)
S1 C1 C2 C3 . . -1.6(3)
C5 C4 C3 C2 . . 178.37(19)
S1 C4 C3 C2 . . -0.8(2)
C1 C2 C3 C4 . . 1.5(3)
O2 C9 C10 C15 . . 16.0(3)
C8 C9 C10 C15 . . -162.7(2)
O2 C9 C10 C11 . . -161.71(19)
C8 C9 C10 C11 . . 19.6(3)
C11 C10 C15 C14 . . 0.0(3)
C9 C10 C15 C14 . . -177.8(2)
C10 C15 C14 C13 . . 0.7(4)
C15 C14 C13 C12 . . -0.2(4)
C14 C13 C12 C11 . . -1.0(4)
C13 C12 C11 C10 . . 1.7(3)
C15 C10 C11 C12 . . -1.1(3)
C9 C10 C11 C12 . . 176.60(19)
